data_2230648
loop_
_publ_author_name
'Zeller, Matthias'
'Satam, Vijay'
'Bandi, Ravi Kumar'
'Behera, Ajaya Kumar'
'Mishra, Bijay Kumar'
'Pati, Hari'
'Lee, Moses'

_publ_section_title
;
 5-Benzylidene-3-phenyl-2-phenylimino-1,3-thiazolidin-4-one
;
_journal_coeditor_code GK2385
_journal_issue 7
_journal_name_full 'Acta Crystallographica Section E'
_journal_page_first o1781
_journal_page_last o1782
_journal_paper_doi 10.1107/S1600536811023658
_journal_volume 67
_journal_year 2011
_chemical_formula_iupac 'C22 H16 N2 O S'
_chemical_formula_moiety 'C22 H16 N2 O S'
_chemical_formula_sum 'C22 H16 N2 O S'
_chemical_formula_weight 356.43
_chemical_melting_point 385
_chemical_name_systematic
;
5-Benzylidene-3-phenyl-2-phenylimino-1,3-thiazolidin-4-one
;
_space_group_IT_number 14
_symmetry_cell_setting monoclinic
_symmetry_space_group_name_Hall '-P 2ybc'
_symmetry_space_group_name_H-M 'P 1 21/c 1'
_atom_sites_solution_hydrogens geom
_atom_sites_solution_primary direct
_atom_sites_solution_secondary difmap
_audit_creation_method SHELXL-97
_cell_angle_alpha 90.00
_cell_angle_beta 98.3920(10)
_cell_angle_gamma 90.00
_cell_formula_units_Z 8
_cell_length_a 10.7814(9)
_cell_length_b 32.779(3)
_cell_length_c 9.8907(8)
_cell_measurement_reflns_used 6817
_cell_measurement_temperature 100(2)
_cell_measurement_theta_max 30.74
_cell_measurement_theta_min 2.28
_cell_volume 3458.0(5)
_computing_cell_refinement 'SAINT (Bruker, 2009)'
_computing_data_collection 'APEX2 (Bruker, 2009)'
_computing_data_reduction 'SAINT (Bruker, 2009)'
_computing_molecular_graphics
;
SHELXTL (Sheldrick, 2008) and Mercury (Macrae
<i>et al.</i>, 2008)
;
_computing_publication_material 'SHELXTL (Sheldrick, 2008) and publCIF (Westrip, 2010)'
_computing_structure_refinement 'SHELXTL (Sheldrick, 2008)'
_computing_structure_solution 'SHELXTL (Sheldrick, 2008)'
_diffrn_ambient_temperature 100(2)
_diffrn_measured_fraction_theta_full 0.987
_diffrn_measured_fraction_theta_max 0.899
_diffrn_measurement_device_type 'Bruker SMART APEX CCD'
_diffrn_measurement_method \w
_diffrn_radiation_monochromator graphite
_diffrn_radiation_source 'fine-focus sealed tube'
_diffrn_radiation_type MoK\a
_diffrn_radiation_wavelength 0.71073
_diffrn_reflns_av_R_equivalents 0.0251
_diffrn_reflns_av_sigmaI/netI 0.0325
_diffrn_reflns_limit_h_max 15
_diffrn_reflns_limit_h_min -15
_diffrn_reflns_limit_k_max 47
_diffrn_reflns_limit_k_min -47
_diffrn_reflns_limit_l_max 8
_diffrn_reflns_limit_l_min -14
_diffrn_reflns_number 23712
_diffrn_reflns_theta_full 28.00
_diffrn_reflns_theta_max 31.19
_diffrn_reflns_theta_min 2.01
_diffrn_standards_number 0
_exptl_absorpt_coefficient_mu 0.201
_exptl_absorpt_correction_T_max 0.746
_exptl_absorpt_correction_T_min 0.632
_exptl_absorpt_correction_type multi-scan
_exptl_absorpt_process_details '(SADABS; Bruker, 2009)'
_exptl_crystal_colour colourless
_exptl_crystal_density_diffrn 1.369
_exptl_crystal_density_method 'not measured'
_exptl_crystal_description block
_exptl_crystal_F_000 1488
_exptl_crystal_size_max 0.55
_exptl_crystal_size_mid 0.41
_exptl_crystal_size_min 0.33
_refine_diff_density_max 0.461
_refine_diff_density_min -0.234
_refine_ls_extinction_method none
_refine_ls_goodness_of_fit_ref 1.027
_refine_ls_hydrogen_treatment constr
_refine_ls_matrix_type full
_refine_ls_number_parameters 469
_refine_ls_number_reflns 10081
_refine_ls_number_restraints 0
_refine_ls_restrained_S_all 1.027
_refine_ls_R_factor_all 0.0612
_refine_ls_R_factor_gt 0.0445
_refine_ls_shift/su_max 0.000
_refine_ls_shift/su_mean 0.000
_refine_ls_structure_factor_coef Fsqd
_refine_ls_weighting_details 'calc w=1/[\s^2^(Fo^2^)+(0.0616P)^2^+1.0979P] where P=(Fo^2^+2Fc^2^)/3'
_refine_ls_weighting_scheme calc
_refine_ls_wR_factor_gt 0.1147
_refine_ls_wR_factor_ref 0.1254
_reflns_number_gt 7732
_reflns_number_total 10081
_reflns_threshold_expression I>2\s(I)
_cod_data_source_file gk2385.cif
_cod_data_source_block I
_cod_original_sg_symbol_H-M 'P 21/c'
_cod_database_code 2230648
_cod_database_fobs_code 2230648

loop_
_symmetry_equiv_pos_as_xyz
'x, y, z'
'-x, y+1/2, -z+1/2'
'-x, -y, -z'
'x, -y-1/2, z-1/2'

loop_
_atom_site_type_symbol
_atom_site_label
_atom_site_fract_x
_atom_site_fract_y
_atom_site_fract_z
_atom_site_U_iso_or_equiv
_atom_site_adp_type
_atom_site_calc_flag
_atom_site_refinement_flags
_atom_site_occupancy
_atom_site_symmetry_multiplicity
_atom_site_disorder_assembly
_atom_site_disorder_group
S S1A 0.37254(3) 0.113655(9) 0.05977(3) 0.01578(8) Uani d . 1 1 . .
O O1A 0.20268(10) 0.06597(3) 0.33830(10) 0.0250(2) Uani d . 1 1 . .
N N1A 0.45402(11) 0.17270(3) 0.24759(11) 0.0165(2) Uani d . 1 1 . .
N N2A 0.34340(10) 0.11725(3) 0.31666(11) 0.0153(2) Uani d . 1 1 . .
C C1A 0.39888(12) 0.13899(4) 0.22017(12) 0.0146(2) Uani d . 1 1 . .
C C2A 0.26620(13) 0.08498(4) 0.26862(13) 0.0172(2) Uani d . 1 1 . .
C C3A 0.27051(12) 0.07864(4) 0.12030(13) 0.0162(2) Uani d . 1 1 . .
C C4A 0.19911(13) 0.04982(4) 0.05026(13) 0.0185(3) Uani d . 1 1 . .
H H4A 0.1531 0.0332 0.1041 0.022 Uiso calc R 1 1 . .
C C5A 0.18112(12) 0.03998(4) -0.09501(13) 0.0168(2) Uani d . 1 1 . .
C C6A 0.23784(14) 0.06091(4) -0.19309(14) 0.0212(3) Uani d . 1 1 . .
H H6A 0.2930 0.0829 -0.1656 0.025 Uiso calc R 1 1 . .
C C7A 0.21457(14) 0.04992(5) -0.32984(14) 0.0236(3) Uani d . 1 1 . .
H H7A 0.2545 0.0643 -0.3949 0.028 Uiso calc R 1 1 . .
C C8A 0.13337(13) 0.01802(4) -0.37254(14) 0.0215(3) Uani d . 1 1 . .
H H8A 0.1172 0.0108 -0.4665 0.026 Uiso calc R 1 1 . .
C C9A 0.07626(14) -0.00315(4) -0.27756(14) 0.0235(3) Uani d . 1 1 . .
H H9A 0.0203 -0.0249 -0.3061 0.028 Uiso calc R 1 1 . .
C C10A 0.10086(13) 0.00749(4) -0.14036(14) 0.0211(3) Uani d . 1 1 . .
H H10A 0.0625 -0.0076 -0.0756 0.025 Uiso calc R 1 1 . .
C C11A 0.50187(12) 0.19422(4) 0.14188(12) 0.0147(2) Uani d . 1 1 . .
C C12A 0.59772(13) 0.17841(4) 0.07749(14) 0.0199(3) Uani d . 1 1 . .
H H12A 0.6301 0.1520 0.1011 0.024 Uiso calc R 1 1 . .
C C13A 0.64633(13) 0.20112(4) -0.02127(14) 0.0223(3) Uani d . 1 1 . .
H H13A 0.7124 0.1903 -0.0642 0.027 Uiso calc R 1 1 . .
C C14A 0.59849(14) 0.23952(4) -0.05721(14) 0.0221(3) Uani d . 1 1 . .
H H14A 0.6312 0.2549 -0.1253 0.026 Uiso calc R 1 1 . .
C C15A 0.50274(14) 0.25535(4) 0.00649(15) 0.0237(3) Uani d . 1 1 . .
H H15A 0.4694 0.2815 -0.0188 0.028 Uiso calc R 1 1 . .
C C16A 0.45523(13) 0.23312(4) 0.10705(14) 0.0204(3) Uani d . 1 1 . .
H H16A 0.3911 0.2444 0.1520 0.024 Uiso calc R 1 1 . .
C C17A 0.35528(12) 0.13144(4) 0.45589(12) 0.0152(2) Uani d . 1 1 . .
C C18A 0.46121(13) 0.12049(4) 0.54559(13) 0.0180(3) Uani d . 1 1 . .
H H18A 0.5230 0.1032 0.5166 0.022 Uiso calc R 1 1 . .
C C19A 0.47534(13) 0.13529(4) 0.67901(13) 0.0207(3) Uani d . 1 1 . .
H H19A 0.5470 0.1279 0.7420 0.025 Uiso calc R 1 1 . .
C C20A 0.38492(13) 0.16079(4) 0.72006(13) 0.0200(3) Uani d . 1 1 . .
H H20A 0.3958 0.1713 0.8105 0.024 Uiso calc R 1 1 . .
C C21A 0.27842(13) 0.17101(4) 0.62922(14) 0.0206(3) Uani d . 1 1 . .
H H21A 0.2161 0.1880 0.6583 0.025 Uiso calc R 1 1 . .
C C22A 0.26323(12) 0.15630(4) 0.49588(13) 0.0176(2) Uani d . 1 1 . .
H H22A 0.1909 0.1632 0.4332 0.021 Uiso calc R 1 1 . .
S S1B 0.87010(3) 0.114166(10) 0.07134(3) 0.01700(8) Uani d . 1 1 . .
O O1B 0.68006(10) 0.07316(3) 0.34400(10) 0.0245(2) Uani d . 1 1 . .
N N1B 0.95837(11) 0.17253(3) 0.25832(11) 0.0172(2) Uani d . 1 1 . .
N N2B 0.83667(10) 0.11966(3) 0.32700(11) 0.0162(2) Uani d . 1 1 . .
C C1B 0.89758(12) 0.13981(4) 0.23112(12) 0.0150(2) Uani d . 1 1 . .
C C2B 0.74959(13) 0.09027(4) 0.27595(13) 0.0174(2) Uani d . 1 1 . .
C C3B 0.75375(12) 0.08386(4) 0.12809(13) 0.0168(2) Uani d . 1 1 . .
C C4B 0.67166(13) 0.05884(4) 0.05426(14) 0.0195(3) Uani d . 1 1 . .
H H4B 0.6119 0.0465 0.1030 0.023 Uiso calc R 1 1 . .
C C5B 0.66074(13) 0.04779(4) -0.08999(14) 0.0195(3) Uani d . 1 1 . .
C C6B 0.75221(14) 0.05608(4) -0.17333(14) 0.0233(3) Uani d . 1 1 . .
H H6B 0.8259 0.0706 -0.1370 0.028 Uiso calc R 1 1 . .
C C7B 0.73604(16) 0.04329(5) -0.30865(15) 0.0276(3) Uani d . 1 1 . .
H H7B 0.7981 0.0494 -0.3646 0.033 Uiso calc R 1 1 . .
C C8B 0.62962(16) 0.02168(5) -0.36239(15) 0.0299(3) Uani d . 1 1 . .
H H8B 0.6199 0.0124 -0.4543 0.036 Uiso calc R 1 1 . .
C C9B 0.53774(16) 0.01368(5) -0.28224(15) 0.0323(4) Uani d . 1 1 . .
H H9B 0.4645 -0.0009 -0.3193 0.039 Uiso calc R 1 1 . .
C C10B 0.55234(14) 0.02700(4) -0.14759(15) 0.0254(3) Uani d . 1 1 . .
H H10B 0.4879 0.0219 -0.0938 0.031 Uiso calc R 1 1 . .
C C11B 1.00800(12) 0.19307(4) 0.15183(13) 0.0162(2) Uani d . 1 1 . .
C C12B 1.10058(13) 0.17597(4) 0.08498(14) 0.0197(3) Uani d . 1 1 . .
H H12B 1.1308 0.1493 0.1081 0.024 Uiso calc R 1 1 . .
C C13B 1.14876(13) 0.19803(4) -0.01569(14) 0.0225(3) Uani d . 1 1 . .
H H13B 1.2124 0.1864 -0.0606 0.027 Uiso calc R 1 1 . .
C C14B 1.10450(14) 0.23687(4) -0.05078(14) 0.0237(3) Uani d . 1 1 . .
H H14B 1.1374 0.2518 -0.1199 0.028 Uiso calc R 1 1 . .
C C15B 1.01203(15) 0.25394(4) 0.01530(15) 0.0251(3) Uani d . 1 1 . .
H H15B 0.9811 0.2805 -0.0092 0.030 Uiso calc R 1 1 . .
C C16B 0.96464(14) 0.23236(4) 0.11700(14) 0.0214(3) Uani d . 1 1 . .
H H16B 0.9024 0.2444 0.1632 0.026 Uiso calc R 1 1 . .
C C17B 0.84998(12) 0.13379(4) 0.46609(13) 0.0164(2) Uani d . 1 1 . .
C C18B 0.95529(13) 0.12222(4) 0.55533(14) 0.0203(3) Uani d . 1 1 . .
H H18B 1.0158 0.1045 0.5260 0.024 Uiso calc R 1 1 . .
C C19B 0.97085(13) 0.13698(4) 0.68874(14) 0.0229(3) Uani d . 1 1 . .
H H19B 1.0423 0.1293 0.7514 0.027 Uiso calc R 1 1 . .
C C20B 0.88194(13) 0.16298(4) 0.73020(14) 0.0216(3) Uani d . 1 1 . .
H H20B 0.8935 0.1733 0.8209 0.026 Uiso calc R 1 1 . .
C C21B 0.77625(13) 0.17394(4) 0.63987(14) 0.0215(3) Uani d . 1 1 . .
H H21B 0.7153 0.1915 0.6691 0.026 Uiso calc R 1 1 . .
C C22B 0.75968(13) 0.15919(4) 0.50639(14) 0.0192(3) Uani d . 1 1 . .
H H22B 0.6875 0.1664 0.4440 0.023 Uiso calc R 1 1 . .

loop_
_atom_site_aniso_label
_atom_site_aniso_U_11
_atom_site_aniso_U_22
_atom_site_aniso_U_33
_atom_site_aniso_U_12
_atom_site_aniso_U_13
_atom_site_aniso_U_23
S1A 0.01872(16) 0.01662(15) 0.01241(15) -0.00329(11) 0.00371(11) -0.00114(10)
O1A 0.0353(6) 0.0255(5) 0.0152(5) -0.0138(4) 0.0071(4) -0.0009(4)
N1A 0.0200(6) 0.0162(5) 0.0136(5) -0.0024(4) 0.0030(4) 0.0006(4)
N2A 0.0190(5) 0.0150(5) 0.0122(5) -0.0037(4) 0.0030(4) 0.0003(4)
C1A 0.0159(6) 0.0158(5) 0.0121(6) 0.0010(4) 0.0019(4) 0.0009(4)
C2A 0.0212(6) 0.0158(5) 0.0145(6) -0.0023(5) 0.0023(5) 0.0004(4)
C3A 0.0194(6) 0.0152(5) 0.0142(6) -0.0018(5) 0.0032(5) 0.0009(4)
C4A 0.0229(7) 0.0184(6) 0.0146(6) -0.0044(5) 0.0034(5) 0.0004(5)
C5A 0.0182(6) 0.0174(6) 0.0146(6) -0.0008(5) 0.0016(5) -0.0010(4)
C6A 0.0262(7) 0.0214(6) 0.0159(6) -0.0055(5) 0.0025(5) -0.0007(5)
C7A 0.0270(7) 0.0292(7) 0.0149(6) -0.0051(6) 0.0038(5) 0.0006(5)
C8A 0.0227(7) 0.0274(7) 0.0134(6) 0.0015(5) -0.0010(5) -0.0030(5)
C9A 0.0247(7) 0.0238(7) 0.0211(7) -0.0040(5) 0.0003(5) -0.0054(5)
C10A 0.0233(7) 0.0214(6) 0.0187(7) -0.0043(5) 0.0038(5) -0.0023(5)
C11A 0.0164(6) 0.0150(5) 0.0123(6) -0.0035(4) 0.0009(4) -0.0006(4)
C12A 0.0196(6) 0.0200(6) 0.0203(7) 0.0013(5) 0.0036(5) 0.0028(5)
C13A 0.0201(7) 0.0265(7) 0.0212(7) -0.0006(5) 0.0058(5) 0.0010(5)
C14A 0.0246(7) 0.0244(7) 0.0171(7) -0.0063(5) 0.0025(5) 0.0045(5)
C15A 0.0279(7) 0.0180(6) 0.0251(7) -0.0002(5) 0.0034(6) 0.0055(5)
C16A 0.0229(7) 0.0178(6) 0.0211(7) 0.0001(5) 0.0057(5) 0.0004(5)
C17A 0.0194(6) 0.0155(5) 0.0107(6) -0.0041(5) 0.0023(4) -0.0002(4)
C18A 0.0179(6) 0.0192(6) 0.0168(6) -0.0003(5) 0.0024(5) 0.0019(5)
C19A 0.0199(7) 0.0267(7) 0.0146(6) -0.0033(5) -0.0007(5) 0.0019(5)
C20A 0.0253(7) 0.0227(6) 0.0123(6) -0.0071(5) 0.0034(5) -0.0006(5)
C21A 0.0220(7) 0.0229(6) 0.0180(7) -0.0021(5) 0.0070(5) -0.0024(5)
C22A 0.0173(6) 0.0192(6) 0.0162(6) -0.0015(5) 0.0018(5) 0.0007(5)
S1B 0.01907(17) 0.01822(15) 0.01406(16) -0.00326(11) 0.00352(12) -0.00196(11)
O1B 0.0306(6) 0.0250(5) 0.0192(5) -0.0105(4) 0.0082(4) -0.0019(4)
N1B 0.0190(5) 0.0175(5) 0.0152(5) -0.0015(4) 0.0025(4) 0.0002(4)
N2B 0.0185(5) 0.0175(5) 0.0130(5) -0.0028(4) 0.0031(4) -0.0006(4)
C1B 0.0151(6) 0.0171(5) 0.0126(6) 0.0011(4) 0.0016(4) 0.0000(4)
C2B 0.0198(6) 0.0153(5) 0.0169(6) -0.0017(5) 0.0027(5) -0.0011(4)
C3B 0.0191(6) 0.0161(5) 0.0156(6) -0.0014(5) 0.0039(5) -0.0009(4)
C4B 0.0214(7) 0.0178(6) 0.0193(7) -0.0028(5) 0.0035(5) -0.0006(5)
C5B 0.0236(7) 0.0170(6) 0.0172(6) -0.0012(5) 0.0003(5) -0.0004(5)
C6B 0.0258(7) 0.0234(6) 0.0208(7) -0.0048(5) 0.0035(5) -0.0043(5)
C7B 0.0349(9) 0.0298(7) 0.0188(7) -0.0031(6) 0.0065(6) -0.0029(6)
C8B 0.0370(9) 0.0350(8) 0.0156(7) -0.0032(7) -0.0028(6) -0.0031(6)
C9B 0.0336(9) 0.0403(9) 0.0202(7) -0.0108(7) -0.0054(6) -0.0034(6)
C10B 0.0266(8) 0.0277(7) 0.0207(7) -0.0041(6) -0.0009(6) 0.0011(5)
C11B 0.0169(6) 0.0171(5) 0.0139(6) -0.0042(5) 0.0004(5) -0.0004(4)
C12B 0.0181(6) 0.0201(6) 0.0208(7) 0.0008(5) 0.0021(5) 0.0028(5)
C13B 0.0184(7) 0.0284(7) 0.0209(7) -0.0006(5) 0.0040(5) 0.0012(5)
C14B 0.0243(7) 0.0271(7) 0.0190(7) -0.0066(6) 0.0012(5) 0.0054(5)
C15B 0.0302(8) 0.0189(6) 0.0257(7) -0.0014(5) 0.0020(6) 0.0046(5)
C16B 0.0233(7) 0.0189(6) 0.0222(7) 0.0002(5) 0.0043(5) 0.0001(5)
C17B 0.0196(6) 0.0171(6) 0.0126(6) -0.0041(5) 0.0027(5) -0.0001(4)
C18B 0.0198(7) 0.0226(6) 0.0182(7) 0.0003(5) 0.0019(5) 0.0000(5)
C19B 0.0213(7) 0.0291(7) 0.0171(7) -0.0021(5) -0.0012(5) 0.0021(5)
C20B 0.0235(7) 0.0270(7) 0.0142(6) -0.0068(5) 0.0028(5) -0.0019(5)
C21B 0.0212(7) 0.0260(7) 0.0180(7) -0.0008(5) 0.0056(5) -0.0022(5)
C22B 0.0181(6) 0.0221(6) 0.0171(6) -0.0008(5) 0.0023(5) -0.0001(5)

loop_
_atom_type_symbol
_atom_type_description
_atom_type_scat_dispersion_real
_atom_type_scat_dispersion_imag
_atom_type_scat_source
C C 0.0033 0.0016 'International Tables Vol C Tables 4.2.6.8 and 6.1.1.4'
H H 0.0000 0.0000 'International Tables Vol C Tables 4.2.6.8 and 6.1.1.4'
N N 0.0061 0.0033 'International Tables Vol C Tables 4.2.6.8 and 6.1.1.4'
O O 0.0106 0.0060 'International Tables Vol C Tables 4.2.6.8 and 6.1.1.4'
S S 0.1246 0.1234 'International Tables Vol C Tables 4.2.6.8 and 6.1.1.4'

loop_
_geom_angle_atom_site_label_1
_geom_angle_atom_site_label_2
_geom_angle_atom_site_label_3
_geom_angle_site_symmetry_1
_geom_angle_site_symmetry_3
_geom_angle
_geom_angle_publ_flag
C3A S1A C1A . . 91.58(6) ?
C1A N1A C11A . . 119.08(11) ?
C2A N2A C1A . . 116.85(10) ?
C2A N2A C17A . . 122.60(10) ?
C1A N2A C17A . . 120.13(10) ?
N1A C1A N2A . . 122.34(11) ?
N1A C1A S1A . . 127.49(10) ?
N2A C1A S1A . . 110.10(9) ?
O1A C2A N2A . . 123.92(12) ?
O1A C2A C3A . . 126.13(12) ?
N2A C2A C3A . . 109.91(11) ?
C4A C3A C2A . . 120.50(12) ?
C4A C3A S1A . . 128.61(10) ?
C2A C3A S1A . . 110.86(9) ?
C3A C4A C5A . . 130.30(12) ?
C3A C4A H4A . . 114.8 ?
C5A C4A H4A . . 114.8 ?
C6A C5A C10A . . 117.50(12) ?
C6A C5A C4A . . 124.47(12) ?
C10A C5A C4A . . 118.03(12) ?
C7A C6A C5A . . 120.90(13) ?
C7A C6A H6A . . 119.6 ?
C5A C6A H6A . . 119.6 ?
C6A C7A C8A . . 120.55(13) ?
C6A C7A H7A . . 119.7 ?
C8A C7A H7A . . 119.7 ?
C9A C8A C7A . . 119.64(12) ?
C9A C8A H8A . . 120.2 ?
C7A C8A H8A . . 120.2 ?
C8A C9A C10A . . 119.83(13) ?
C8A C9A H9A . . 120.1 ?
C10A C9A H9A . . 120.1 ?
C9A C10A C5A . . 121.57(13) ?
C9A C10A H10A . . 119.2 ?
C5A C10A H10A . . 119.2 ?
C12A C11A C16A . . 119.51(12) ?
C12A C11A N1A . . 121.76(11) ?
C16A C11A N1A . . 118.65(11) ?
C13A C12A C11A . . 120.24(12) ?
C13A C12A H12A . . 119.9 ?
C11A C12A H12A . . 119.9 ?
C14A C13A C12A . . 120.13(13) ?
C14A C13A H13A . . 119.9 ?
C12A C13A H13A . . 119.9 ?
C15A C14A C13A . . 119.81(13) ?
C15A C14A H14A . . 120.1 ?
C13A C14A H14A . . 120.1 ?
C14A C15A C16A . . 120.37(13) ?
C14A C15A H15A . . 119.8 ?
C16A C15A H15A . . 119.8 ?
C15A C16A C11A . . 119.92(13) ?
C15A C16A H16A . . 120.0 ?
C11A C16A H16A . . 120.0 ?
C22A C17A C18A . . 121.78(12) ?
C22A C17A N2A . . 119.68(11) ?
C18A C17A N2A . . 118.52(11) ?
C17A C18A C19A . . 118.80(12) ?
C17A C18A H18A . . 120.6 ?
C19A C18A H18A . . 120.6 ?
C20A C19A C18A . . 120.13(13) ?
C20A C19A H19A . . 119.9 ?
C18A C19A H19A . . 119.9 ?
C19A C20A C21A . . 120.29(12) ?
C19A C20A H20A . . 119.9 ?
C21A C20A H20A . . 119.9 ?
C22A C21A C20A . . 120.02(13) ?
C22A C21A H21A . . 120.0 ?
C20A C21A H21A . . 120.0 ?
C17A C22A C21A . . 118.97(12) ?
C17A C22A H22A . . 120.5 ?
C21A C22A H22A . . 120.5 ?
C3B S1B C1B . . 91.01(6) ?
C1B N1B C11B . . 118.95(11) ?
C2B N2B C1B . . 116.21(10) ?
C2B N2B C17B . . 122.62(11) ?
C1B N2B C17B . . 120.41(10) ?
N1B C1B N2B . . 122.48(11) ?
N1B C1B S1B . . 127.18(10) ?
N2B C1B S1B . . 110.28(9) ?
O1B C2B N2B . . 123.92(12) ?
O1B C2B C3B . . 126.16(12) ?
N2B C2B C3B . . 109.91(11) ?
C4B C3B C2B . . 120.68(12) ?
C4B C3B S1B . . 128.12(10) ?
C2B C3B S1B . . 111.14(9) ?
C3B C4B C5B . . 129.51(13) ?
C3B C4B H4B . . 115.2 ?
C5B C4B H4B . . 115.2 ?
C10B C5B C6B . . 118.19(13) ?
C10B C5B C4B . . 117.50(13) ?
C6B C5B C4B . . 124.30(13) ?
C7B C6B C5B . . 120.54(14) ?
C7B C6B H6B . . 119.7 ?
C5B C6B H6B . . 119.7 ?
C8B C7B C6B . . 120.27(14) ?
C8B C7B H7B . . 119.9 ?
C6B C7B H7B . . 119.9 ?
C9B C8B C7B . . 119.97(14) ?
C9B C8B H8B . . 120.0 ?
C7B C8B H8B . . 120.0 ?
C8B C9B C10B . . 120.04(14) ?
C8B C9B H9B . . 120.0 ?
C10B C9B H9B . . 120.0 ?
C9B C10B C5B . . 120.95(14) ?
C9B C10B H10B . . 119.5 ?
C5B C10B H10B . . 119.5 ?
C12B C11B C16B . . 119.44(12) ?
C12B C11B N1B . . 122.37(12) ?
C16B C11B N1B . . 118.16(12) ?
C13B C12B C11B . . 119.92(13) ?
C13B C12B H12B . . 120.0 ?
C11B C12B H12B . . 120.0 ?
C14B C13B C12B . . 120.39(13) ?
C14B C13B H13B . . 119.8 ?
C12B C13B H13B . . 119.8 ?
C13B C14B C15B . . 119.84(13) ?
C13B C14B H14B . . 120.1 ?
C15B C14B H14B . . 120.1 ?
C16B C15B C14B . . 120.13(13) ?
C16B C15B H15B . . 119.9 ?
C14B C15B H15B . . 119.9 ?
C15B C16B C11B . . 120.27(13) ?
C15B C16B H16B . . 119.9 ?
C11B C16B H16B . . 119.9 ?
C22B C17B C18B . . 121.81(12) ?
C22B C17B N2B . . 119.55(12) ?
C18B C17B N2B . . 118.63(12) ?
C17B C18B C19B . . 118.86(13) ?
C17B C18B H18B . . 120.6 ?
C19B C18B H18B . . 120.6 ?
C20B C19B C18B . . 120.02(13) ?
C20B C19B H19B . . 120.0 ?
C18B C19B H19B . . 120.0 ?
C19B C20B C21B . . 120.38(13) ?
C19B C20B H20B . . 119.8 ?
C21B C20B H20B . . 119.8 ?
C20B C21B C22B . . 119.97(13) ?
C20B C21B H21B . . 120.0 ?
C22B C21B H21B . . 120.0 ?
C17B C22B C21B . . 118.94(13) ?
C17B C22B H22B . . 120.5 ?
C21B C22B H22B . . 120.5 ?

loop_
_geom_bond_atom_site_label_1
_geom_bond_atom_site_label_2
_geom_bond_site_symmetry_2
_geom_bond_distance
_geom_bond_publ_flag
S1A C3A . 1.7544(13) ?
S1A C1A . 1.7764(13) ?
O1A C2A . 1.2124(15) ?
N1A C1A . 1.2653(16) ?
N1A C11A . 1.4192(16) ?
N2A C2A . 1.3863(16) ?
N2A C1A . 1.3940(16) ?
N2A C17A . 1.4414(15) ?
C2A C3A . 1.4891(17) ?
C3A C4A . 1.3452(17) ?
C4A C5A . 1.4577(18) ?
C4A H4A . 0.9500 ?
C5A C6A . 1.3997(18) ?
C5A C10A . 1.4039(18) ?
C6A C7A . 1.3867(19) ?
C6A H6A . 0.9500 ?
C7A C8A . 1.3893(19) ?
C7A H7A . 0.9500 ?
C8A C9A . 1.383(2) ?
C8A H8A . 0.9500 ?
C9A C10A . 1.3887(19) ?
C9A H9A . 0.9500 ?
C10A H10A . 0.9500 ?
C11A C12A . 1.3909(18) ?
C11A C16A . 1.3952(18) ?
C12A C13A . 1.3902(19) ?
C12A H12A . 0.9500 ?
C13A C14A . 1.387(2) ?
C13A H13A . 0.9500 ?
C14A C15A . 1.386(2) ?
C14A H14A . 0.9500 ?
C15A C16A . 1.3898(19) ?
C15A H15A . 0.9500 ?
C16A H16A . 0.9500 ?
C17A C22A . 1.3855(18) ?
C17A C18A . 1.3873(18) ?
C18A C19A . 1.3933(18) ?
C18A H18A . 0.9500 ?
C19A C20A . 1.389(2) ?
C19A H19A . 0.9500 ?
C20A C21A . 1.3917(19) ?
C20A H20A . 0.9500 ?
C21A C22A . 1.3914(18) ?
C21A H21A . 0.9500 ?
C22A H22A . 0.9500 ?
S1B C3B . 1.7553(13) ?
S1B C1B . 1.7762(13) ?
O1B C2B . 1.2151(16) ?
N1B C1B . 1.2654(16) ?
N1B C11B . 1.4189(16) ?
N2B C2B . 1.3879(16) ?
N2B C1B . 1.3960(16) ?
N2B C17B . 1.4387(16) ?
C2B C3B . 1.4846(18) ?
C3B C4B . 1.3418(18) ?
C4B C5B . 1.4600(18) ?
C4B H4B . 0.9500 ?
C5B C10B . 1.4003(19) ?
C5B C6B . 1.401(2) ?
C6B C7B . 1.389(2) ?
C6B H6B . 0.9500 ?
C7B C8B . 1.387(2) ?
C7B H7B . 0.9500 ?
C8B C9B . 1.381(2) ?
C8B H8B . 0.9500 ?
C9B C10B . 1.388(2) ?
C9B H9B . 0.9500 ?
C10B H10B . 0.9500 ?
C11B C12B . 1.3930(19) ?
C11B C16B . 1.3960(18) ?
C12B C13B . 1.3912(19) ?
C12B H12B . 0.9500 ?
C13B C14B . 1.386(2) ?
C13B H13B . 0.9500 ?
C14B C15B . 1.387(2) ?
C14B H14B . 0.9500 ?
C15B C16B . 1.3868(19) ?
C15B H15B . 0.9500 ?
C16B H16B . 0.9500 ?
C17B C22B . 1.3831(19) ?
C17B C18B . 1.3854(18) ?
C18B C19B . 1.3925(19) ?
C18B H18B . 0.9500 ?
C19B C20B . 1.389(2) ?
C19B H19B . 0.9500 ?
C20B C21B . 1.389(2) ?
C20B H20B . 0.9500 ?
C21B C22B . 1.3928(18) ?
C21B H21B . 0.9500 ?
C22B H22B . 0.9500 ?

loop_
_geom_hbond_atom_site_label_D
_geom_hbond_atom_site_label_H
_geom_hbond_atom_site_label_A
_geom_hbond_site_symmetry_A
_geom_hbond_distance_DH
_geom_hbond_distance_HA
_geom_hbond_distance_DA
_geom_hbond_angle_DHA
C12A H12A S1B . 0.95 2.92 3.6214(15) 131
C12A H12A C2B . 0.95 2.85 3.7340(19) 156
C12A H12A C3B . 0.95 2.59 3.5270(19) 167
C12B H12B S1A 1_655 0.95 2.96 3.6118(15) 127
C12B H12B C3A 1_655 0.95 2.76 3.6700(19) 162

loop_
_geom_torsion_atom_site_label_1
_geom_torsion_atom_site_label_2
_geom_torsion_atom_site_label_3
_geom_torsion_atom_site_label_4
_geom_torsion_site_symmetry_1
_geom_torsion_site_symmetry_2
_geom_torsion_site_symmetry_3
_geom_torsion_site_symmetry_4
_geom_torsion
_geom_torsion_publ_flag
C11A N1A C1A N2A . . . . -176.35(11) ?
C11A N1A C1A S1A . . . . 0.28(18) ?
C2A N2A C1A N1A . . . . 168.24(12) ?
C17A N2A C1A N1A . . . . -4.49(19) ?
C2A N2A C1A S1A . . . . -8.91(14) ?
C17A N2A C1A S1A . . . . 178.36(9) ?
C3A S1A C1A N1A . . . . -169.45(13) ?
C3A S1A C1A N2A . . . . 7.52(10) ?
C1A N2A C2A O1A . . . . -172.66(13) ?
C17A N2A C2A O1A . . . . -0.1(2) ?
C1A N2A C2A C3A . . . . 5.38(16) ?
C17A N2A C2A C3A . . . . 177.92(11) ?
O1A C2A C3A C4A . . . . 0.5(2) ?
N2A C2A C3A C4A . . . . -177.54(12) ?
O1A C2A C3A S1A . . . . 178.68(12) ?
N2A C2A C3A S1A . . . . 0.69(14) ?
C1A S1A C3A C4A . . . . 173.38(13) ?
C1A S1A C3A C2A . . . . -4.67(10) ?
C2A C3A C4A C5A . . . . 175.30(13) ?
S1A C3A C4A C5A . . . . -2.6(2) ?
C3A C4A C5A C6A . . . . -1.2(2) ?
C3A C4A C5A C10A . . . . 179.25(14) ?
C10A C5A C6A C7A . . . . 0.4(2) ?
C4A C5A C6A C7A . . . . -179.19(13) ?
C5A C6A C7A C8A . . . . 0.6(2) ?
C6A C7A C8A C9A . . . . -0.6(2) ?
C7A C8A C9A C10A . . . . -0.3(2) ?
C8A C9A C10A C5A . . . . 1.2(2) ?
C6A C5A C10A C9A . . . . -1.3(2) ?
C4A C5A C10A C9A . . . . 178.32(13) ?
C1A N1A C11A C12A . . . . -64.30(17) ?
C1A N1A C11A C16A . . . . 118.93(14) ?
C16A C11A C12A C13A . . . . -0.3(2) ?
N1A C11A C12A C13A . . . . -177.02(12) ?
C11A C12A C13A C14A . . . . -0.7(2) ?
C12A C13A C14A C15A . . . . 0.6(2) ?
C13A C14A C15A C16A . . . . 0.6(2) ?
C14A C15A C16A C11A . . . . -1.6(2) ?
C12A C11A C16A C15A . . . . 1.4(2) ?
N1A C11A C16A C15A . . . . 178.27(12) ?
C2A N2A C17A C22A . . . . -79.01(16) ?
C1A N2A C17A C22A . . . . 93.29(15) ?
C2A N2A C17A C18A . . . . 102.61(15) ?
C1A N2A C17A C18A . . . . -85.09(15) ?
C22A C17A C18A C19A . . . . -0.57(19) ?
N2A C17A C18A C19A . . . . 177.78(11) ?
C17A C18A C19A C20A . . . . -0.5(2) ?
C18A C19A C20A C21A . . . . 1.4(2) ?
C19A C20A C21A C22A . . . . -1.2(2) ?
C18A C17A C22A C21A . . . . 0.78(19) ?
N2A C17A C22A C21A . . . . -177.56(11) ?
C20A C21A C22A C17A . . . . 0.1(2) ?
C11B N1B C1B N2B . . . . -174.35(11) ?
C11B N1B C1B S1B . . . . 2.64(18) ?
C2B N2B C1B N1B . . . . 164.86(12) ?
C17B N2B C1B N1B . . . . -5.38(19) ?
C2B N2B C1B S1B . . . . -12.58(14) ?
C17B N2B C1B S1B . . . . 177.18(9) ?
C3B S1B C1B N1B . . . . -166.12(13) ?
C3B S1B C1B N2B . . . . 11.17(10) ?
C1B N2B C2B O1B . . . . -172.17(13) ?
C17B N2B C2B O1B . . . . -2.2(2) ?
C1B N2B C2B C3B . . . . 6.89(16) ?
C17B N2B C2B C3B . . . . 176.89(11) ?
O1B C2B C3B C4B . . . . 3.7(2) ?
N2B C2B C3B C4B . . . . -175.32(12) ?
O1B C2B C3B S1B . . . . -178.94(12) ?
N2B C2B C3B S1B . . . . 2.02(14) ?
C1B S1B C3B C4B . . . . 169.61(13) ?
C1B S1B C3B C2B . . . . -7.49(10) ?
C2B C3B C4B C5B . . . . -178.83(13) ?
S1B C3B C4B C5B . . . . 4.3(2) ?
C3B C4B C5B C10B . . . . -168.33(14) ?
C3B C4B C5B C6B . . . . 12.7(2) ?
C10B C5B C6B C7B . . . . -1.1(2) ?
C4B C5B C6B C7B . . . . 177.88(13) ?
C5B C6B C7B C8B . . . . -0.8(2) ?
C6B C7B C8B C9B . . . . 1.6(2) ?
C7B C8B C9B C10B . . . . -0.5(3) ?
C8B C9B C10B C5B . . . . -1.5(2) ?
C6B C5B C10B C9B . . . . 2.2(2) ?
C4B C5B C10B C9B . . . . -176.82(14) ?
C1B N1B C11B C12B . . . . -64.65(17) ?
C1B N1B C11B C16B . . . . 117.54(14) ?
C16B C11B C12B C13B . . . . -0.1(2) ?
N1B C11B C12B C13B . . . . -177.89(12) ?
C11B C12B C13B C14B . . . . -0.5(2) ?
C12B C13B C14B C15B . . . . 0.3(2) ?
C13B C14B C15B C16B . . . . 0.5(2) ?
C14B C15B C16B C11B . . . . -1.1(2) ?
C12B C11B C16B C15B . . . . 0.9(2) ?
N1B C11B C16B C15B . . . . 178.82(12) ?
C2B N2B C17B C22B . . . . -73.31(16) ?
C1B N2B C17B C22B . . . . 96.28(15) ?
C2B N2B C17B C18B . . . . 108.23(15) ?
C1B N2B C17B C18B . . . . -82.17(16) ?
C22B C17B C18B C19B . . . . -0.7(2) ?
N2B C17B C18B C19B . . . . 177.73(12) ?
C17B C18B C19B C20B . . . . -0.3(2) ?
C18B C19B C20B C21B . . . . 1.0(2) ?
C19B C20B C21B C22B . . . . -0.7(2) ?
C18B C17B C22B C21B . . . . 0.9(2) ?
N2B C17B C22B C21B . . . . -177.47(12) ?
C20B C21B C22B C17B . . . . -0.2(2) ?
